data_7127840
loop_
_publ_author_name
'Lai, Xiaojing'
'Liu, Jin-Biao'
'Wang, Yu-Chao'
'Qiu, Guanyinsheng'

_publ_section_title
;
 Iron-catalyzed intramolecular acyl nitrene/alkyne metalation for the
 synthesis of pyrrolo[2,1-a]isoindol-5-ones.
;
_journal_issue 16
_journal_name_full 'Chemical communications (Cambridge, England)'
_journal_page_first 2077
_journal_page_last 2080
_journal_paper_doi 10.1039/d0cc08039j
_journal_volume 57
_journal_year 2021
_chemical_formula_moiety 'C25 H17 N O2'
_chemical_formula_sum 'C25 H17 N O2'
_chemical_formula_weight 363.39
_space_group_crystal_system triclinic
_space_group_IT_number 2
_space_group_name_Hall '-P 1'
_space_group_name_H-M_alt 'P -1'
_atom_sites_solution_hydrogens geom
_audit_creation_date 2020-10-29
_audit_creation_method
;
Olex2 1.3
(compiled 2020.02.04 svn.rd84adfe8 for OlexSys, GUI svn.r6032)
;
_audit_update_record
;
2020-10-29 deposited with the CCDC.	2021-01-21 downloaded from the CCDC.
;
_cell_angle_alpha 98.888(5)
_cell_angle_beta 91.797(6)
_cell_angle_gamma 103.272(6)
_cell_formula_units_Z 2
_cell_length_a 6.7666(6)
_cell_length_b 8.5442(5)
_cell_length_c 16.8887(12)
_cell_measurement_reflns_used 2401
_cell_measurement_temperature 293(2)
_cell_measurement_theta_max 72.2940
_cell_measurement_theta_min 5.2860
_cell_volume 936.66(12)
_computing_cell_refinement 'CrysAlisPro 1.171.39.46 (Rigaku OD, 2018)'
_computing_data_collection 'CrysAlisPro 1.171.39.46 (Rigaku OD, 2018)'
_computing_data_reduction 'CrysAlisPro 1.171.39.46 (Rigaku OD, 2018)'
_computing_molecular_graphics 'Olex2 1.3 (Dolomanov et al., 2009)'
_computing_publication_material 'Olex2 1.3 (Dolomanov et al., 2009)'
_computing_structure_refinement 'SHELXL 2018/3 (Sheldrick, 2015)'
_computing_structure_solution 'SHELXT 2014/5 (Sheldrick, 2014)'
_diffrn_ambient_temperature 293(2)
_diffrn_detector 'CCD plate'
_diffrn_detector_area_resol_mean 16.0802
_diffrn_detector_type Eos
_diffrn_measured_fraction_theta_full 0.992
_diffrn_measured_fraction_theta_max 0.960
_diffrn_measurement_details
;
List of Runs (angles in degrees, time in seconds):

  # Type    Start    End  Width  t~exp~   \w     \q     \k     \f   Frames
#--------------------------------------------------------------------------
  1  \w     75.00 101.00   1.00    1.00    --   36.08 178.00 -30.00   26
  2  \w      3.00  71.00   1.00    1.00    --   36.08 -99.00-180.00   68
  3  \w    -19.00  21.00   1.00    1.00    --   36.08 -57.00-120.00   40
  4  \w     10.00  93.00   1.00    1.00    --   36.08  77.00 -60.00   83
  5  \w     19.00 102.00   1.00    1.00    --   36.08  38.00  60.00   83
  6  \w     48.00  74.00   1.00    1.00    --   36.08 -99.00 -30.00   26
  7  \w      9.00 100.00   1.00    1.00    --   36.08  77.00  90.00   91
  8  \w     50.00  76.00   1.00    1.00    --   36.08  57.00-150.00   26
  9  \w     77.00 104.00   1.00    1.00    --   36.08  77.00 120.00   27
 10  \w     40.00 146.00   1.00    1.00    --  108.00 -15.00-120.00  106
 11  \w     92.00 118.00   1.00    1.00    --  108.00 -61.00   0.00   26
 12  \w     51.00  84.00   1.00    1.00    --  108.00 -61.00   0.00   33
 13  \w     87.00 163.00   1.00    1.00    --  108.00  30.00 -90.00   76
 14  \w    135.00 175.00   1.00    1.00    --  108.00  61.00  60.00   40
 15  \w     43.00 119.00   1.00    1.00    --  108.00 -30.00  60.00   76
 16  \w     90.00 118.00   1.00    1.00    --  108.00  61.00  60.00   28
 17  \w     66.00 109.00   1.00    1.00    --  108.00 -95.00 -60.00   43
 18  \w     95.00 126.00   1.00    1.00    --  108.00 -61.00 120.00   31
 19  \w     73.00  99.00   1.00    1.00    --  108.00 -95.00-120.00   26
 20  \w     40.00 110.00   1.00    1.00    --  108.00 -95.00 150.00   70
 21  \w     41.00  75.00   1.00    1.00    --  108.00 -95.00 -90.00   34
 22  \w     73.00 146.00   1.00    1.00    --  108.00 178.00-180.00   73
 23  \w     59.00 125.00   1.00    1.00    --  108.00 -45.00  90.00   66
 24  \w     43.00 123.00   1.00    1.00    --  108.00 -61.00 -90.00   80
 25  \w     88.00 113.00   1.00    1.00    --  108.00-111.00 120.00   25
;
_diffrn_measurement_device 'four-circle diffractometer'
_diffrn_measurement_device_type 'Xcalibur, Eos, Gemini'
_diffrn_measurement_method '\w scans'
_diffrn_orient_matrix_type 'CrysAlisPro convention (1999,Acta A55,543-557)'
_diffrn_orient_matrix_UB_11 0.1407102000
_diffrn_orient_matrix_UB_12 0.0980216000
_diffrn_orient_matrix_UB_13 -0.0542562000
_diffrn_orient_matrix_UB_21 0.1875748000
_diffrn_orient_matrix_UB_22 -0.0183004000
_diffrn_orient_matrix_UB_23 0.0485546000
_diffrn_orient_matrix_UB_31 -0.0006128000
_diffrn_orient_matrix_UB_32 -0.1592184000
_diffrn_orient_matrix_UB_33 -0.0571346000
_diffrn_radiation_monochromator graphite
_diffrn_radiation_probe x-ray
_diffrn_radiation_type 'Cu K\a'
_diffrn_radiation_wavelength 1.54184
_diffrn_reflns_av_R_equivalents 0.0343
_diffrn_reflns_av_unetI/netI 0.0420
_diffrn_reflns_Laue_measured_fraction_full 0.992
_diffrn_reflns_Laue_measured_fraction_max 0.960
_diffrn_reflns_limit_h_max 7
_diffrn_reflns_limit_h_min -8
_diffrn_reflns_limit_k_max 7
_diffrn_reflns_limit_k_min -10
_diffrn_reflns_limit_l_max 16
_diffrn_reflns_limit_l_min -20
_diffrn_reflns_number 5793
_diffrn_reflns_point_group_measured_fraction_full 0.992
_diffrn_reflns_point_group_measured_fraction_max 0.960
_diffrn_reflns_theta_full 67.684
_diffrn_reflns_theta_max 72.190
_diffrn_reflns_theta_min 5.315
_diffrn_source 'fine-focus sealed X-ray tube'
_diffrn_source_type 'Enhance (Cu) X-ray Source'
_exptl_absorpt_coefficient_mu 0.649
_exptl_absorpt_correction_T_max 1.00000
_exptl_absorpt_correction_T_min 0.58072
_exptl_absorpt_correction_type multi-scan
_exptl_absorpt_process_details
;
CrysAlisPro 1.171.39.46 (Rigaku Oxford Diffraction, 2018)
Empirical absorption correction using spherical harmonics,
 implemented in SCALE3 ABSPACK scaling algorithm.
;
_exptl_crystal_colour yellow
_exptl_crystal_density_diffrn 1.288
_exptl_crystal_description block
_exptl_crystal_F_000 380
_exptl_crystal_size_max 0.28
_exptl_crystal_size_mid 0.17
_exptl_crystal_size_min 0.12
_refine_diff_density_max 0.246
_refine_diff_density_min -0.328
_refine_diff_density_rms 0.067
_refine_ls_extinction_coef 0.472(16)
_refine_ls_extinction_expression Fc^*^=kFc[1+0.001xFc^2^\l^3^/sin(2\q)]^-1/4^
_refine_ls_extinction_method 'SHELXL-2018/3 (Sheldrick 2018)'
_refine_ls_goodness_of_fit_ref 0.905
_refine_ls_hydrogen_treatment constr
_refine_ls_matrix_type full
_refine_ls_number_parameters 255
_refine_ls_number_reflns 3550
_refine_ls_number_restraints 0
_refine_ls_restrained_S_all 0.905
_refine_ls_R_factor_all 0.0605
_refine_ls_R_factor_gt 0.0554
_refine_ls_shift/su_max 0.000
_refine_ls_shift/su_mean 0.000
_refine_ls_structure_factor_coef Fsqd
_refine_ls_weighting_details 'w=1/[\s^2^(Fo^2^)+(0.1038P)^2^+0.2170P] where P=(Fo^2^+2Fc^2^)/3'
_refine_ls_weighting_scheme calc
_refine_ls_wR_factor_gt 0.1428
_refine_ls_wR_factor_ref 0.1512
_reflns_Friedel_coverage 0.000
_reflns_number_gt 3087
_reflns_number_total 3550
_reflns_threshold_expression 'I > 2\s(I)'
_cod_data_source_file d0cc08039j2.cif
_cod_data_source_block 20200106-1
_cod_depositor_comments 'Adding full bibliography for 7127839--7127840.cif.'
_cod_database_code 7127840
_shelx_shelxl_version_number 2018/3
_chemical_oxdiff_formula 'C H O N'
_shelx_space_group_comment
;
The symmetry employed for this shelxl refinement is uniquely defined
by the following loop, which should always be used as a source of
symmetry information in preference to the above space-group names.
They are only intended as comments.
;
_reflns_odcompleteness_completeness 99.28
_reflns_odcompleteness_iscentric 1
_reflns_odcompleteness_theta 66.97
_olex2_refinement_description
;
1. Fixed Uiso
 At 1.2 times of:
  All C(H) groups
 At 1.5 times of:
  All C(H,H,H) groups
2.a Aromatic/amide H refined with riding coordinates:
 C00C(H00D), C00E(H00E), C00F(H00F), C00H(H00H), C00J(H00J), C00K(H00K),
 C00L(H00L), C00M(H00M), C00N(H00N), C00O(H00O), C00P(H00P), C00Q(H00Q),
 C00R(H00R), C00S(H00S)
2.b Idealised Me refined as rotating group:
 C00B(H00A,H00B,H00C)
;
_olex2_submission_special_instructions 'No special instructions were received'
_oxdiff_exptl_absorpt_empirical_details
;
Empirical correction (ABSPACK) includes:
- Absorption correction using spherical harmonics
- Frame scaling
;
_oxdiff_exptl_absorpt_empirical_full_max 2.714
_oxdiff_exptl_absorpt_empirical_full_min 0.739

loop_
_space_group_symop_operation_xyz
'x, y, z'
'-x, -y, -z'

loop_
_atom_site_label
_atom_site_type_symbol
_atom_site_fract_x
_atom_site_fract_y
_atom_site_fract_z
_atom_site_U_iso_or_equiv
_atom_site_adp_type
_atom_site_occupancy
_atom_site_site_symmetry_order
_atom_site_calc_flag
_atom_site_refinement_flags_posn
_atom_site_refinement_flags_adp
_atom_site_refinement_flags_occupancy
_atom_site_disorder_assembly
_atom_site_disorder_group
O001 O 0.18485(19) 0.21490(15) 0.53707(7) 0.0530(4) Uani 1 1 d . . . . .
N002 N 0.19819(18) 0.32719(15) 0.41922(7) 0.0376(3) Uani 1 1 d . . . . .
O003 O -0.0619(2) 0.1058(2) 0.18762(9) 0.0810(5) Uani 1 1 d . . . . .
C004 C 0.2217(2) 0.46696(18) 0.31738(9) 0.0382(4) Uani 1 1 d . . . . .
C005 C 0.2426(2) 0.48241(17) 0.39915(9) 0.0360(4) Uani 1 1 d . . . . .
C006 C 0.27941(19) 0.59886(18) 0.47381(9) 0.0362(4) Uani 1 1 d . . . . .
C007 C 0.1543(2) 0.29312(19) 0.28753(9) 0.0410(4) Uani 1 1 d . . . . .
C008 C 0.2589(2) 0.50783(19) 0.53667(9) 0.0381(4) Uani 1 1 d . . . . .
C009 C 0.2099(2) 0.33152(19) 0.50355(9) 0.0385(4) Uani 1 1 d . . . . .
C00A C 0.2605(3) 0.60092(19) 0.27002(9) 0.0427(4) Uani 1 1 d . . . . .
C00B C 0.0917(3) 0.03310(19) 0.35562(11) 0.0513(4) Uani 1 1 d . . . . .
H00A H 0.214314 0.000054 0.367319 0.077 Uiso 1 1 calc R U . . .
H00B H 0.027930 -0.027360 0.305015 0.077 Uiso 1 1 calc R U . . .
H00C H 0.000496 0.012213 0.397213 0.077 Uiso 1 1 calc R U . . .
C00C C 0.3215(2) 0.76770(19) 0.49104(10) 0.0441(4) Uani 1 1 d . . . . .
H00D H 0.334313 0.829819 0.450043 0.053 Uiso 1 1 calc R U . . .
C00D C 0.1418(2) 0.20993(18) 0.35146(9) 0.0395(4) Uani 1 1 d . . . . .
C00E C 0.2806(2) 0.5822(2) 0.61624(9) 0.0455(4) Uani 1 1 d . . . . .
H00E H 0.266287 0.520578 0.657463 0.055 Uiso 1 1 calc R U . . .
C00F C 0.3441(2) 0.8418(2) 0.57122(11) 0.0497(4) Uani 1 1 d . . . . .
H00F H 0.373219 0.954942 0.583734 0.060 Uiso 1 1 calc R U . . .
C00G C 0.2374(3) 0.2456(2) 0.13960(10) 0.0483(4) Uani 1 1 d . . . . .
C00H C 0.4462(3) 0.7155(2) 0.28021(11) 0.0533(5) Uani 1 1 d . . . . .
H00H H 0.543702 0.710713 0.319224 0.064 Uiso 1 1 calc R U . . .
C00I C 0.0972(3) 0.2090(2) 0.20351(10) 0.0486(4) Uani 1 1 d . . . . .
C00J C 0.3241(3) 0.7505(2) 0.63281(10) 0.0514(4) Uani 1 1 d . . . . .
H00J H 0.340199 0.803120 0.685904 0.062 Uiso 1 1 calc R U . . .
C00K C 0.1164(3) 0.6132(3) 0.21262(11) 0.0627(5) Uani 1 1 d . . . . .
H00K H -0.008877 0.538085 0.204483 0.075 Uiso 1 1 calc R U . . .
C00L C 0.4877(4) 0.8362(2) 0.23334(13) 0.0710(6) Uani 1 1 d . . . . .
H00L H 0.613807 0.910220 0.240051 0.085 Uiso 1 1 calc R U . . .
C00M C 0.4410(3) 0.3183(3) 0.15696(11) 0.0629(5) Uani 1 1 d . . . . .
H00M H 0.491755 0.352860 0.210177 0.075 Uiso 1 1 calc R U . . .
C00N C 0.1644(4) 0.1947(3) 0.05966(12) 0.0750(6) Uani 1 1 d . . . . .
H00N H 0.027182 0.145652 0.046981 0.090 Uiso 1 1 calc R U . . .
C00O C 0.3442(5) 0.8473(3) 0.17703(13) 0.0830(8) Uani 1 1 d . . . . .
H00O H 0.372160 0.928886 0.145514 0.100 Uiso 1 1 calc R U . . .
C00P C 0.1592(5) 0.7378(3) 0.16732(13) 0.0852(8) Uani 1 1 d . . . . .
H00P H 0.060687 0.746967 0.129808 0.102 Uiso 1 1 calc R U . . .
C00Q C 0.5708(4) 0.3404(4) 0.09562(15) 0.0973(10) Uani 1 1 d . . . . .
H00Q H 0.708540 0.388068 0.107708 0.117 Uiso 1 1 calc R U . . .
C00R C 0.2948(5) 0.2168(4) -0.00072(13) 0.1039(10) Uani 1 1 d . . . . .
H00R H 0.246046 0.180546 -0.054070 0.125 Uiso 1 1 calc R U . . .
C00S C 0.4961(5) 0.2921(5) 0.01752(16) 0.1122(11) Uani 1 1 d . . . . .
H00S H 0.582455 0.310380 -0.023589 0.135 Uiso 1 1 calc R U . . .

loop_
_atom_site_aniso_label
_atom_site_aniso_U_11
_atom_site_aniso_U_22
_atom_site_aniso_U_33
_atom_site_aniso_U_23
_atom_site_aniso_U_13
_atom_site_aniso_U_12
O001 0.0606(7) 0.0536(7) 0.0489(7) 0.0234(5) 0.0062(5) 0.0119(5)
N002 0.0384(6) 0.0390(7) 0.0369(7) 0.0106(5) 0.0039(5) 0.0091(5)
O003 0.0725(9) 0.0852(11) 0.0585(9) -0.0030(7) -0.0029(7) -0.0250(8)
C004 0.0370(7) 0.0428(8) 0.0351(7) 0.0092(6) 0.0021(5) 0.0082(6)
C005 0.0346(7) 0.0378(7) 0.0366(7) 0.0095(6) 0.0030(5) 0.0084(5)
C006 0.0282(6) 0.0431(8) 0.0379(7) 0.0073(6) 0.0020(5) 0.0095(5)
C007 0.0404(8) 0.0427(8) 0.0382(8) 0.0066(6) 0.0029(6) 0.0065(6)
C008 0.0296(6) 0.0486(8) 0.0382(8) 0.0098(6) 0.0031(5) 0.0122(6)
C009 0.0314(7) 0.0492(9) 0.0381(8) 0.0138(6) 0.0045(5) 0.0115(6)
C00A 0.0558(9) 0.0408(8) 0.0339(7) 0.0082(6) 0.0056(6) 0.0149(7)
C00B 0.0590(10) 0.0403(8) 0.0553(10) 0.0111(7) 0.0085(8) 0.0102(7)
C00C 0.0399(8) 0.0442(8) 0.0490(9) 0.0091(6) 0.0044(6) 0.0101(6)
C00D 0.0370(7) 0.0400(8) 0.0411(8) 0.0065(6) 0.0049(6) 0.0081(6)
C00E 0.0406(8) 0.0619(10) 0.0362(8) 0.0085(7) 0.0037(6) 0.0165(7)
C00F 0.0447(8) 0.0455(9) 0.0554(10) -0.0021(7) 0.0035(7) 0.0104(7)
C00G 0.0591(10) 0.0485(9) 0.0353(8) 0.0016(6) -0.0016(7) 0.0128(7)
C00H 0.0643(11) 0.0444(9) 0.0490(9) 0.0086(7) 0.0119(8) 0.0065(8)
C00I 0.0525(9) 0.0458(8) 0.0423(9) 0.0025(7) -0.0031(7) 0.0050(7)
C00J 0.0470(9) 0.0612(11) 0.0431(9) -0.0044(7) 0.0016(7) 0.0156(7)
C00K 0.0778(13) 0.0655(11) 0.0484(10) 0.0139(8) -0.0082(9) 0.0231(10)
C00L 0.1051(17) 0.0447(10) 0.0625(12) 0.0118(9) 0.0339(12) 0.0109(10)
C00M 0.0592(11) 0.0828(13) 0.0386(9) -0.0017(8) 0.0029(8) 0.0083(9)
C00N 0.0754(13) 0.0988(17) 0.0403(10) -0.0035(10) -0.0067(9) 0.0106(12)
C00O 0.153(3) 0.0550(12) 0.0527(12) 0.0217(9) 0.0342(14) 0.0368(14)
C00P 0.135(2) 0.0869(17) 0.0496(11) 0.0227(11) -0.0057(13) 0.0528(17)
C00Q 0.0709(14) 0.138(2) 0.0602(13) -0.0092(14) 0.0176(11) -0.0060(15)
C00R 0.115(2) 0.148(3) 0.0340(11) -0.0029(13) 0.0014(12) 0.0137(19)
C00S 0.111(2) 0.158(3) 0.0497(13) -0.0023(15) 0.0312(14) 0.003(2)

loop_
_atom_type_symbol
_atom_type_description
_atom_type_scat_dispersion_real
_atom_type_scat_dispersion_imag
_atom_type_scat_source
C C 0.0181 0.0091 'International Tables Vol C Tables 4.2.6.8 and 6.1.1.4'
H H 0.0000 0.0000 'International Tables Vol C Tables 4.2.6.8 and 6.1.1.4'
N N 0.0311 0.0180 'International Tables Vol C Tables 4.2.6.8 and 6.1.1.4'
O O 0.0492 0.0322 'International Tables Vol C Tables 4.2.6.8 and 6.1.1.4'

loop_
_geom_angle_atom_site_label_1
_geom_angle_atom_site_label_2
_geom_angle_atom_site_label_3
_geom_angle
_geom_angle_site_symmetry_1
_geom_angle_site_symmetry_3
_geom_angle_publ_flag
C005 N002 C009 112.05(12) . . ?
C00D N002 C005 110.85(12) . . ?
C00D N002 C009 136.93(13) . . ?
C005 C004 C007 105.94(13) . . ?
C005 C004 C00A 126.43(14) . . ?
C007 C004 C00A 127.63(13) . . ?
N002 C005 C006 107.47(12) . . ?
C004 C005 N002 108.13(13) . . ?
C004 C005 C006 144.18(14) . . ?
C008 C006 C005 106.85(13) . . ?
C00C C006 C005 133.35(14) . . ?
C00C C006 C008 119.77(14) . . ?
C004 C007 C00I 128.54(14) . . ?
C00D C007 C004 109.07(13) . . ?
C00D C007 C00I 122.34(14) . . ?
C006 C008 C009 109.87(13) . . ?
C00E C008 C006 121.64(14) . . ?
C00E C008 C009 128.48(14) . . ?
O001 C009 N002 125.81(14) . . ?
O001 C009 C008 130.48(14) . . ?
N002 C009 C008 103.71(12) . . ?
C00H C00A C004 120.58(15) . . ?
C00K C00A C004 121.13(16) . . ?
C00K C00A C00H 118.26(17) . . ?
H00A C00B H00B 109.5 . . ?
H00A C00B H00C 109.5 . . ?
H00B C00B H00C 109.5 . . ?
C00D C00B H00A 109.5 . . ?
C00D C00B H00B 109.5 . . ?
C00D C00B H00C 109.5 . . ?
C006 C00C H00D 120.8 . . ?
C006 C00C C00F 118.32(15) . . ?
C00F C00C H00D 120.8 . . ?
N002 C00D C00B 122.01(14) . . ?
C007 C00D N002 105.95(13) . . ?
C007 C00D C00B 131.96(15) . . ?
C008 C00E H00E 120.9 . . ?
C00J C00E C008 118.15(15) . . ?
C00J C00E H00E 120.9 . . ?
C00C C00F H00F 119.3 . . ?
C00J C00F C00C 121.36(16) . . ?
C00J C00F H00F 119.3 . . ?
C00M C00G C00I 121.90(15) . . ?
C00M C00G C00N 118.94(17) . . ?
C00N C00G C00I 119.01(17) . . ?
C00A C00H H00H 119.5 . . ?
C00L C00H C00A 121.0(2) . . ?
C00L C00H H00H 119.5 . . ?
O003 C00I C007 119.89(16) . . ?
O003 C00I C00G 119.96(16) . . ?
C007 C00I C00G 120.10(14) . . ?
C00E C00J C00F 120.76(16) . . ?
C00E C00J H00J 119.6 . . ?
C00F C00J H00J 119.6 . . ?
C00A C00K H00K 120.0 . . ?
C00A C00K C00P 119.9(2) . . ?
C00P C00K H00K 120.0 . . ?
C00H C00L H00L 119.9 . . ?
C00O C00L C00H 120.2(2) . . ?
C00O C00L H00L 119.9 . . ?
C00G C00M H00M 119.8 . . ?
C00G C00M C00Q 120.40(19) . . ?
C00Q C00M H00M 119.8 . . ?
C00G C00N H00N 119.9 . . ?
C00R C00N C00G 120.1(2) . . ?
C00R C00N H00N 119.9 . . ?
C00L C00O H00O 120.2 . . ?
C00P C00O C00L 119.59(19) . . ?
C00P C00O H00O 120.2 . . ?
C00K C00P H00P 119.5 . . ?
C00O C00P C00K 121.0(2) . . ?
C00O C00P H00P 119.5 . . ?
C00M C00Q H00Q 120.0 . . ?
C00S C00Q C00M 119.9(2) . . ?
C00S C00Q H00Q 120.0 . . ?
C00N C00R H00R 119.9 . . ?
C00S C00R C00N 120.2(2) . . ?
C00S C00R H00R 119.9 . . ?
C00Q C00S C00R 120.4(2) . . ?
C00Q C00S H00S 119.8 . . ?
C00R C00S H00S 119.8 . . ?

loop_
_geom_bond_atom_site_label_1
_geom_bond_atom_site_label_2
_geom_bond_distance
_geom_bond_site_symmetry_2
_geom_bond_publ_flag
O001 C009 1.2020(18) . ?
N002 C005 1.3881(19) . ?
N002 C009 1.4182(19) . ?
N002 C00D 1.3790(19) . ?
O003 C00I 1.217(2) . ?
C004 C005 1.366(2) . ?
C004 C007 1.453(2) . ?
C004 C00A 1.475(2) . ?
C005 C006 1.456(2) . ?
C006 C008 1.402(2) . ?
C006 C00C 1.387(2) . ?
C007 C00D 1.376(2) . ?
C007 C00I 1.484(2) . ?
C008 C009 1.480(2) . ?
C008 C00E 1.383(2) . ?
C00A C00H 1.391(2) . ?
C00A C00K 1.386(2) . ?
C00B H00A 0.9600 . ?
C00B H00B 0.9600 . ?
C00B H00C 0.9600 . ?
C00B C00D 1.484(2) . ?
C00C H00D 0.9300 . ?
C00C C00F 1.391(2) . ?
C00E H00E 0.9300 . ?
C00E C00J 1.382(2) . ?
C00F H00F 0.9300 . ?
C00F C00J 1.386(3) . ?
C00G C00I 1.481(2) . ?
C00G C00M 1.377(3) . ?
C00G C00N 1.391(2) . ?
C00H H00H 0.9300 . ?
C00H C00L 1.379(3) . ?
C00J H00J 0.9300 . ?
C00K H00K 0.9300 . ?
C00K C00P 1.388(3) . ?
C00L H00L 0.9300 . ?
C00L C00O 1.367(4) . ?
C00M H00M 0.9300 . ?
C00M C00Q 1.386(3) . ?
C00N H00N 0.9300 . ?
C00N C00R 1.376(3) . ?
C00O H00O 0.9300 . ?
C00O C00P 1.368(4) . ?
C00P H00P 0.9300 . ?
C00Q H00Q 0.9300 . ?
C00Q C00S 1.364(4) . ?
C00R H00R 0.9300 . ?
C00R C00S 1.369(4) . ?
C00S H00S 0.9300 . ?

loop_
_geom_torsion_atom_site_label_1
_geom_torsion_atom_site_label_2
_geom_torsion_atom_site_label_3
_geom_torsion_atom_site_label_4
_geom_torsion
_geom_torsion_site_symmetry_1
_geom_torsion_site_symmetry_2
_geom_torsion_site_symmetry_3
_geom_torsion_site_symmetry_4
_geom_torsion_publ_flag
N002 C005 C006 C008 1.01(15) . . . . ?
N002 C005 C006 C00C -177.03(14) . . . . ?
C004 C005 C006 C008 174.67(19) . . . . ?
C004 C005 C006 C00C -3.4(3) . . . . ?
C004 C007 C00D N002 0.30(16) . . . . ?
C004 C007 C00D C00B -176.56(16) . . . . ?
C004 C007 C00I O003 -130.4(2) . . . . ?
C004 C007 C00I C00G 52.2(2) . . . . ?
C004 C00A C00H C00L 176.63(16) . . . . ?
C004 C00A C00K C00P -178.15(18) . . . . ?
C005 N002 C009 O001 -177.59(14) . . . . ?
C005 N002 C009 C008 2.21(15) . . . . ?
C005 N002 C00D C007 1.02(16) . . . . ?
C005 N002 C00D C00B 178.26(13) . . . . ?
C005 C004 C007 C00D -1.49(17) . . . . ?
C005 C004 C007 C00I 176.17(15) . . . . ?
C005 C004 C00A C00H 53.6(2) . . . . ?
C005 C004 C00A C00K -128.41(18) . . . . ?
C005 C006 C008 C009 0.35(15) . . . . ?
C005 C006 C008 C00E -178.67(13) . . . . ?
C005 C006 C00C C00F 178.44(15) . . . . ?
C006 C008 C009 O001 178.27(15) . . . . ?
C006 C008 C009 N002 -1.52(14) . . . . ?
C006 C008 C00E C00J -0.2(2) . . . . ?
C006 C00C C00F C00J -0.4(2) . . . . ?
C007 C004 C005 N002 2.07(16) . . . . ?
C007 C004 C005 C006 -171.56(19) . . . . ?
C007 C004 C00A C00H -126.36(17) . . . . ?
C007 C004 C00A C00K 51.6(2) . . . . ?
C008 C006 C00C C00F 0.6(2) . . . . ?
C008 C00E C00J C00F 0.4(2) . . . . ?
C009 N002 C005 C004 -178.18(11) . . . . ?
C009 N002 C005 C006 -2.08(15) . . . . ?
C009 N002 C00D C007 175.82(15) . . . . ?
C009 N002 C00D C00B -6.9(3) . . . . ?
C009 C008 C00E C00J -179.02(14) . . . . ?
C00A C004 C005 N002 -177.92(13) . . . . ?
C00A C004 C005 C006 8.5(3) . . . . ?
C00A C004 C007 C00D 178.49(14) . . . . ?
C00A C004 C007 C00I -3.8(3) . . . . ?
C00A C00H C00L C00O 1.6(3) . . . . ?
C00A C00K C00P C00O 1.5(3) . . . . ?
C00C C006 C008 C009 178.71(12) . . . . ?
C00C C006 C008 C00E -0.3(2) . . . . ?
C00C C00F C00J C00E -0.1(2) . . . . ?
C00D N002 C005 C004 -2.01(16) . . . . ?
C00D N002 C005 C006 174.09(11) . . . . ?
C00D N002 C009 O001 7.7(3) . . . . ?
C00D N002 C009 C008 -172.55(15) . . . . ?
C00D C007 C00I O003 47.0(3) . . . . ?
C00D C007 C00I C00G -130.41(17) . . . . ?
C00E C008 C009 O001 -2.8(3) . . . . ?
C00E C008 C009 N002 177.41(14) . . . . ?
C00G C00M C00Q C00S 1.0(5) . . . . ?
C00G C00N C00R C00S -1.4(5) . . . . ?
C00H C00A C00K C00P -0.1(3) . . . . ?
C00H C00L C00O C00P -0.2(3) . . . . ?
C00I C007 C00D N002 -177.54(14) . . . . ?
C00I C007 C00D C00B 5.6(3) . . . . ?
C00I C00G C00M C00Q 175.4(2) . . . . ?
C00I C00G C00N C00R -175.4(2) . . . . ?
C00K C00A C00H C00L -1.4(3) . . . . ?
C00L C00O C00P C00K -1.4(4) . . . . ?
C00M C00G C00I O003 -158.6(2) . . . . ?
C00M C00G C00I C007 18.8(3) . . . . ?
C00M C00G C00N C00R 0.2(4) . . . . ?
C00M C00Q C00S C00R -2.2(6) . . . . ?
C00N C00G C00I O003 16.8(3) . . . . ?
C00N C00G C00I C007 -165.78(18) . . . . ?
C00N C00G C00M C00Q 0.0(3) . . . . ?
C00N C00R C00S C00Q 2.4(6) . . . . ?
